data_1537603
loop_
_publ_author_name
'Rybakov, V.B.'
'Pekhn'o, V.I.'
'Aslanov, L.A.'
'Volkov, S.V.'
'Grafov, A.V.'
'Fokina, Z.A.'

_publ_section_title
;
 X-ray structural study of palladium(II) chlorochalcogenide complexes.
;
_journal_name_full 'Zhurnal Neorganicheskoi Khimii'
_journal_page_first 1197
_journal_page_last 1201
_journal_volume 36
_journal_year 1991
_chemical_formula_sum 'Cl10 Pd Te2'
_chemical_name_systematic '(Te Cl3)2 (Pd Cl4)'
_space_group_IT_number 14
_symmetry_space_group_name_Hall '-P 2n'
_symmetry_space_group_name_H-M 'P 1 1 21/n'
_cell_angle_alpha 90
_cell_angle_beta 90
_cell_angle_gamma 90.39
_cell_formula_units_Z 4
_cell_length_a 15.35
_cell_length_b 13.813
_cell_length_c 7.177
_cell_volume 1521.701
_citation_journal_id_ASTM ZNOKAQ
_cod_data_source_file Rybakov_ZNOKAQ_1991_1146.cif
_cod_data_source_block Cl10Pd1Te2
_cod_original_sg_symbol_Hall '-P 2ybc (z,x-z,y)'
_cod_original_formula_sum 'Cl10 Pd1 Te2'
_cod_database_code 1537603

loop_
_symmetry_equiv_pos_as_xyz
x,y,z
-x+1/2,-y+1/2,z+1/2
-x,-y,-z
x-1/2,y-1/2,-z-1/2

loop_
_atom_site_label
_atom_site_type_symbol
_atom_site_fract_x
_atom_site_fract_y
_atom_site_fract_z
_atom_site_occupancy
_atom_site_U_iso_or_equiv
Cl10 Cl-1 0.3372 0.0051 0.0691 1 0.0
Pd1 Pd+2 0.9796 0.0151 -0.2506 1 0.0
Cl9 Cl-1 0.2875 0.0421 -0.3833 1 0.0
Cl7 Cl-1 0.8128 0.2907 0.1217 1 0.0
Cl6 Cl-1 0.004 0.3389 0.3164 1 0.0
Cl3 Cl-1 0.8697 0.1216 -0.1892 1 0.0
Te2 Te+4 0.21832 0.0594 -0.0988 1 0.0
Cl8 Cl-1 0.2611 0.2176 -0.0672 1 0.0
Cl1 Cl-1 0.8828 -0.11 -0.2245 1 0.0
Cl4 Cl-1 0.0894 -0.093 -0.3147 1 0.0
Cl5 Cl-1 0.9785 0.3721 -0.1417 1 0.0
Te1 Te+4 0.95417 0.2474 0.0678 1 0.0
Cl2 Cl-1 0.0762 0.1428 -0.2781 1 0.0
